data_4108916
loop_
_publ_author_name
'Chunying Shu'
'Carla Slebodnick'
'Liaosa Xu'
'Hunter Champion'
'Tim Fuhrer'
'Ting Cai'
'Jonathan E. Reid'
'Wujun Fu'
'Kim Harich'
'Harry C. Dorn'
'Harry W. Gibson'

_publ_section_title
;
 Highly Regioselective Derivatization of Trimetallic Nitride Templated
 Endohedral Metallofullerenes via a Facile Photochemical Reaction
;
_journal_name_full 'Journal of the American Chemical Society'
_journal_page_first 17755
_journal_page_last 17760
_journal_paper_doi 10.1021/ja804909t
_journal_volume 130
_journal_year 2008
_chemical_formula_moiety 'C94 H14 N Sc3, C7 H8'
_chemical_formula_sum 'C101 H22 N Sc3'
_chemical_formula_weight 1384.08
_chemical_name_systematic
; 
 ? 
;
_space_group_IT_number 62
_symmetry_cell_setting orthorhombic
_symmetry_space_group_name_Hall '-P 2ac 2n'
_symmetry_space_group_name_H-M 'P n m a'
_atom_sites_solution_hydrogens geom
_atom_sites_solution_primary direct
_atom_sites_solution_secondary difmap
_audit_creation_method SHELXL-97
_cell_angle_alpha 90.00
_cell_angle_beta 90.00
_cell_angle_gamma 90.00
_cell_formula_units_Z 4
_cell_length_a 11.0377(4)
_cell_length_b 18.4948(8)
_cell_length_c 25.2391(7)
_cell_measurement_reflns_used 4564
_cell_measurement_temperature 100(2)
_cell_measurement_theta_max 63.6197
_cell_measurement_theta_min 2.9643
_cell_volume 5152.3(3)
_computing_cell_refinement 'CrysAlisPro (Oxford Diffraction)'
_computing_data_collection 'CrysAlisPro (Oxford Diffraction)'
_computing_data_reduction 'CrysAlisPro (Oxford Diffraction)'
_computing_molecular_graphics 'SHELXTL (Sheldrick, G. M. (2008). Acta Cryst. A64, 112-122.)'
_computing_publication_material 'SHELXTL (Sheldrick, G. M. (2008). Acta Cryst. A64, 112-122.)'
_computing_structure_refinement 'SHELXL-97 (Sheldrick, G. M. (2008). Acta Cryst. A64, 112-122.)'
_computing_structure_solution 'SIR92 (Altomare, A. et al. (1993) J. Appl. Cryst. 26, 343-350)'
_diffrn_ambient_temperature 100(2)
_diffrn_detector CCD
_diffrn_detector_area_resol_mean 8.3174
_diffrn_detector_type 'Oxford Diffraction Onyx CCD'
_diffrn_measured_fraction_theta_full 0.987
_diffrn_measured_fraction_theta_max 0.962
_diffrn_measurement_device '\k-geometry diffractometer'
_diffrn_measurement_device_type 'Oxford Diffraction Nova'
_diffrn_measurement_method 'phi and omega scans'
_diffrn_radiation_monochromator mirrors
_diffrn_radiation_probe x-ray
_diffrn_radiation_type CuK\a
_diffrn_radiation_wavelength 1.54178
_diffrn_reflns_av_R_equivalents 0.0845
_diffrn_reflns_av_sigmaI/netI 0.0686
_diffrn_reflns_limit_h_max 12
_diffrn_reflns_limit_h_min -11
_diffrn_reflns_limit_k_max 20
_diffrn_reflns_limit_k_min -21
_diffrn_reflns_limit_l_max 29
_diffrn_reflns_limit_l_min -27
_diffrn_reflns_number 19675
_diffrn_reflns_theta_full 62.50
_diffrn_reflns_theta_max 63.75
_diffrn_reflns_theta_min 2.96
_diffrn_source 'Nova Micro-focus X-ray Source (Cu)'
_diffrn_source_current 0.95
_diffrn_source_voltage 49.5
_diffrn_standards_decay_% <2%
_diffrn_standards_interval_count 50
_diffrn_standards_number 1
_exptl_absorpt_coefficient_mu 3.864
_exptl_absorpt_correction_T_max 0.965
_exptl_absorpt_correction_T_min 0.581
_exptl_absorpt_correction_type gaussian
_exptl_absorpt_process_details
;
CrysAlis RED, Oxford Diffraction Ltd.,
Version 1.171.32.15 (release 10-01-2008 CrysAlis171 .NET)
(compiled Jan 10 2008,16:37:18)
numerical absorption correction based on gaussian integration over
a multifaceted crystal model
;
_exptl_crystal_colour black
_exptl_crystal_density_diffrn 1.784
_exptl_crystal_description needle
_exptl_crystal_F_000 2792
_exptl_crystal_size_max 0.34
_exptl_crystal_size_mid 0.01
_exptl_crystal_size_min 0.01
_refine_diff_density_max 0.981
_refine_diff_density_min -1.026
_refine_diff_density_rms 0.127
_refine_ls_extinction_method none
_refine_ls_goodness_of_fit_ref 1.329
_refine_ls_hydrogen_treatment constr
_refine_ls_matrix_type full
_refine_ls_number_parameters 241
_refine_ls_number_reflns 4227
_refine_ls_number_restraints 0
_refine_ls_restrained_S_all 1.329
_refine_ls_R_factor_all 0.1738
_refine_ls_R_factor_gt 0.1281
_refine_ls_shift/su_max 0.000
_refine_ls_shift/su_mean 0.000
_refine_ls_structure_factor_coef Fsqd
_refine_ls_weighting_details 'calc w=1/[\s^2^(Fo^2^)+(0.2000P)^2^+0.0000P] where P=(Fo^2^+2Fc^2^)/3'
_refine_ls_weighting_scheme calc
_refine_ls_wR_factor_gt 0.3527
_refine_ls_wR_factor_ref 0.3839
_reflns_number_gt 2597
_reflns_number_total 4227
_reflns_threshold_expression >2sigma(I)
_cod_data_source_file ja804909t_si_001.cif
_cod_data_source_block cs1225
_cod_database_code 4108916

loop_
_symmetry_equiv_pos_as_xyz
'x, y, z'
'-x+1/2, -y, z+1/2'
'x+1/2, -y+1/2, -z+1/2'
'-x, y+1/2, -z'
'-x, -y, -z'
'x-1/2, y, -z-1/2'
'-x-1/2, y-1/2, z-1/2'
'x, -y-1/2, z'

loop_
_atom_site_label
_atom_site_type_symbol
_atom_site_fract_x
_atom_site_fract_y
_atom_site_fract_z
_atom_site_U_iso_or_equiv
_atom_site_adp_type
_atom_site_occupancy
_atom_site_symmetry_multiplicity
_atom_site_calc_flag
_atom_site_refinement_flags
_atom_site_disorder_assembly
_atom_site_disorder_group
N1 N 0.2540(7) 0.2500 0.4435(3) 0.0285(19) Uani 1 2 d S . .
Sc1 Sc 0.2949(3) 0.23129(17) 0.36699(10) 0.0479(14) Uani 0.50 1 d P . -1
Sc2 Sc 0.3365(3) 0.17936(15) 0.49527(10) 0.0323(8) Uani 0.50 1 d P . -1
Sc3 Sc 0.1310(3) 0.32125(16) 0.47019(11) 0.0345(8) Uani 0.50 1 d P . -1
C1 C 0.1559(7) 0.1682(4) 0.6033(3) 0.0334(17) Uani 1 1 d . . .
C2 C 0.0565(6) 0.2129(4) 0.5770(3) 0.0332(17) Uani 1 1 d . . .
C20 C 0.2715(6) 0.2129(4) 0.6038(2) 0.0293(16) Uani 1 1 d . . .
C21 C 0.1825(8) 0.1074(4) 0.5639(3) 0.040(2) Uani 1 1 d . . .
C3 C -0.0053(2) 0.16233(17) 0.53964(11) 0.024(3) Uiso 0.50 1 d PG . -1
C4 C -0.0777(2) 0.19143(16) 0.50043(11) 0.028(3) Uiso 0.50 1 d PG . -1
C5 C -0.0767(2) 0.15585(16) 0.45183(11) 0.034(3) Uiso 0.50 1 d PG . -1
C6 C -0.0892(2) 0.19650(16) 0.40089(11) 0.041(4) Uiso 0.50 1 d PG . -1
C7 C -0.0273(2) 0.15590(16) 0.36150(11) 0.029(3) Uiso 0.50 1 d PG . -1
C8 C 0.0369(2) 0.19410(16) 0.32071(10) 0.035(3) Uiso 0.50 1 d PG . -1
C9 C 0.1495(2) 0.16474(17) 0.30394(10) 0.041(4) Uiso 0.50 1 d PG . -1
C10 C 0.2458(2) 0.20956(17) 0.28521(9) 0.035(7) Uiso 0.50 1 d PG . -1
C11 C 0.3596(2) 0.17611(18) 0.29644(10) 0.036(5) Uiso 0.50 1 d PG . -1
C12 C 0.4621(2) 0.21699(17) 0.31193(10) 0.043(7) Uiso 0.50 1 d PG . -1
C13 C 0.5433(2) 0.18832(17) 0.35157(10) 0.042(4) Uiso 0.50 1 d PG . -1
C14 C 0.6081(2) 0.23050(16) 0.38871(11) 0.025(3) Uiso 0.50 1 d PG . -1
C15 C 0.6181(2) 0.19172(16) 0.43650(11) 0.039(4) Uiso 0.50 1 d PG . -1
C16 C 0.6110(2) 0.22869(15) 0.48751(11) 0.021(3) Uiso 0.50 1 d PG . -1
C17 C 0.5579(2) 0.19303(16) 0.52873(11) 0.036(4) Uiso 0.50 1 d PG . -1
C18 C 0.4891(2) 0.23008(16) 0.56902(10) 0.018(3) Uiso 0.50 1 d PG . -1
C19 C 0.3930(3) 0.18391(17) 0.58662(10) 0.028(3) Uiso 0.50 1 d PG . -1
C22 C 0.0708(3) 0.09984(16) 0.53186(12) 0.033(3) Uiso 0.50 1 d PG . -1
C23 C 0.0736(3) 0.06518(15) 0.48243(12) 0.043(4) Uiso 0.50 1 d PG . -1
C24 C -0.0075(2) 0.09359(15) 0.44200(12) 0.053(5) Uiso 0.50 1 d PG . -1
C25 C 0.0234(2) 0.09137(15) 0.38653(12) 0.055(5) Uiso 0.50 1 d PG . -1
C26 C 0.1395(2) 0.06505(15) 0.37031(12) 0.061(5) Uiso 0.50 1 d PG . -1
C27 C 0.1995(2) 0.10024(16) 0.32785(11) 0.049(4) Uiso 0.50 1 d PG . -1
C28 C 0.3325(2) 0.10508(17) 0.32359(11) 0.083(18) Uiso 0.50 1 d PG . -1
C29 C 0.4073(2) 0.07880(16) 0.36436(12) 0.055(5) Uiso 0.50 1 d PG . -1
C30 C 0.5115(2) 0.11999(16) 0.37723(11) 0.045(4) Uiso 0.50 1 d PG . -1
C31 C 0.5601(2) 0.12453(15) 0.43110(12) 0.042(4) Uiso 0.50 1 d PG . -1
C32 C 0.4968(2) 0.08784(15) 0.47344(12) 0.058(5) Uiso 0.50 1 d PG . -1
C33 C 0.4993(2) 0.12028(15) 0.52275(12) 0.036(3) Uiso 0.50 1 d PG . -1
C34 C 0.3982(3) 0.11638(16) 0.55841(11) 0.054(5) Uiso 0.50 1 d PG . -1
C35 C 0.2914(3) 0.07892(15) 0.54520(12) 0.048(4) Uiso 0.50 1 d PG . -1
C36 C 0.1841(3) 0.03416(14) 0.46531(13) 0.064(5) Uiso 0.50 1 d PG . -1
C37 C 0.2171(3) 0.03493(14) 0.40955(12) 0.053(5) Uiso 0.50 1 d PG . -1
C38 C 0.3480(2) 0.04195(14) 0.40580(12) 0.053(5) Uiso 0.50 1 d PG . -1
C39 C 0.3943(2) 0.04529(14) 0.46178(13) 0.054(5) Uiso 0.50 1 d PG . -1
C40 C 0.2914(3) 0.04038(14) 0.49621(13) 0.052(5) Uiso 0.50 1 d PG . -1
C43 C -0.0304(2) 0.31136(17) 0.53657(11) 0.035(4) Uiso 0.50 1 d PG . -1
C44 C -0.0953(2) 0.26917(17) 0.49942(11) 0.027(3) Uiso 0.50 1 d PG . -1
C45 C -0.1052(2) 0.30794(16) 0.45162(12) 0.034(3) Uiso 0.50 1 d PG . -1
C46 C -0.0981(2) 0.27098(16) 0.40062(11) 0.021(3) Uiso 0.50 1 d PG . -1
C47 C -0.0450(2) 0.30665(16) 0.35940(11) 0.034(3) Uiso 0.50 1 d PG . -1
C48 C 0.0238(2) 0.26959(16) 0.31911(10) 0.025(3) Uiso 0.50 1 d PG . -1
C49 C 0.1199(2) 0.31574(17) 0.30150(10) 0.030(3) Uiso 0.50 1 d PG . -1
C50 C 0.2330(2) 0.28684(17) 0.28546(9) 0.053(10) Uiso 0.50 1 d PG . -1
C51 C 0.3388(2) 0.32649(17) 0.29600(9) 0.043(6) Uiso 0.50 1 d PG . -1
C52 C 0.4519(2) 0.29145(17) 0.30939(9) 0.037(6) Uiso 0.50 1 d PG . -1
C53 C 0.5182(2) 0.33735(16) 0.34850(10) 0.024(3) Uiso 0.50 1 d PG . -1
C54 C 0.5906(2) 0.30824(16) 0.38770(10) 0.034(3) Uiso 0.50 1 d PG . -1
C55 C 0.5895(2) 0.34382(15) 0.43630(11) 0.024(3) Uiso 0.50 1 d PG . -1
C56 C 0.6020(2) 0.30317(15) 0.48723(11) 0.034(3) Uiso 0.50 1 d PG . -1
C57 C 0.5402(2) 0.34377(15) 0.52662(11) 0.019(3) Uiso 0.50 1 d PG . -1
C58 C 0.4760(2) 0.30558(16) 0.56742(10) 0.029(3) Uiso 0.50 1 d PG . -1
C59 C 0.3633(3) 0.33493(17) 0.58418(10) 0.029(3) Uiso 0.50 1 d PG . -1
C62 C 0.1056(3) 0.42086(16) 0.52378(12) 0.040(4) Uiso 0.50 1 d PG . -1
C63 C 0.0014(2) 0.37968(16) 0.51089(12) 0.058(5) Uiso 0.50 1 d PG . -1
C64 C -0.0473(2) 0.37514(15) 0.45702(12) 0.041(4) Uiso 0.50 1 d PG . -1
C65 C 0.0161(2) 0.41183(15) 0.41469(12) 0.058(5) Uiso 0.50 1 d PG . -1
C66 C 0.0136(2) 0.37938(15) 0.36538(11) 0.038(4) Uiso 0.50 1 d PG . -1
C67 C 0.1146(2) 0.38329(16) 0.32972(11) 0.042(4) Uiso 0.50 1 d PG . -1
C68 C 0.2215(2) 0.42075(15) 0.34293(11) 0.044(4) Uiso 0.50 1 d PG . -1
C69 C 0.3339(2) 0.39311(16) 0.32460(10) 0.022(7) Uiso 0.50 1 d PG . -1
C70 C 0.4421(2) 0.39983(16) 0.35627(11) 0.041(4) Uiso 0.50 1 d PG . -1
C71 C 0.4392(2) 0.43447(15) 0.40569(11) 0.053(5) Uiso 0.50 1 d PG . -1
C72 C 0.5203(2) 0.40607(15) 0.44611(11) 0.044(4) Uiso 0.50 1 d PG . -1
C73 C 0.4894(2) 0.40830(15) 0.50160(11) 0.048(4) Uiso 0.50 1 d PG . -1
C74 C 0.3734(3) 0.43461(15) 0.51782(11) 0.044(4) Uiso 0.50 1 d PG . -1
C75 C 0.3134(3) 0.39943(16) 0.56030(11) 0.032(3) Uiso 0.50 1 d PG . -1
C76 C 0.1649(2) 0.45772(14) 0.48231(12) 0.060(5) Uiso 0.50 1 d PG . -1
C77 C 0.1185(2) 0.45438(14) 0.42636(12) 0.049(4) Uiso 0.50 1 d PG . -1
C78 C 0.2215(2) 0.45929(14) 0.39192(12) 0.057(5) Uiso 0.50 1 d PG . -1
C79 C 0.3288(2) 0.46551(14) 0.42282(12) 0.052(4) Uiso 0.50 1 d PG . -1
C80 C 0.2957(2) 0.46475(14) 0.47858(12) 0.062(5) Uiso 0.50 1 d PG . -1
C81 C 0.1162(8) 0.1402(4) 0.6589(3) 0.042(2) Uani 1 1 d . . .
H81A H 0.1061 0.1821 0.6829 0.051 Uiso 1 1 calc R . .
H81B H 0.0364 0.1162 0.6555 0.051 Uiso 1 1 calc R . .
C82 C 0.2047(9) 0.0878(4) 0.6835(3) 0.042(2) Uani 1 1 d . . .
C83 C 0.3021(10) 0.1120(5) 0.7134(3) 0.054(3) Uani 1 1 d . . .
H83 H 0.3110 0.1620 0.7210 0.065 Uiso 1 1 calc R . .
C84 C 0.3854(10) 0.0633(5) 0.7319(3) 0.059(3) Uani 1 1 d . . .
H84 H 0.4531 0.0805 0.7514 0.070 Uiso 1 1 calc R . .
C85 C 0.3745(11) -0.0095(5) 0.7232(3) 0.059(3) Uani 1 1 d . . .
H85 H 0.4336 -0.0423 0.7363 0.070 Uiso 1 1 calc R . .
C86 C 0.2762(10) -0.0342(5) 0.6950(4) 0.056(3) Uani 1 1 d . . .
H86 H 0.2664 -0.0847 0.6893 0.067 Uiso 1 1 calc R . .
C87 C 0.1907(10) 0.0140(5) 0.6747(3) 0.055(2) Uani 1 1 d . . .
H87 H 0.1235 -0.0034 0.6550 0.066 Uiso 1 1 calc R . .
C88 C 0.7541(12) 0.2641(9) 0.6304(5) 0.037(4) Uiso 0.50 1 d P A -1
H88 H 0.8153 0.2500 0.6055 0.045 Uiso 1 2 calc SR A -1
C89 C 0.7295(17) 0.3361(12) 0.6383(7) 0.043(5) Uiso 0.50 1 d P A -1
H89 H 0.7731 0.3719 0.6191 0.052 Uiso 0.50 1 calc PR A -1
C90 C 0.6414(16) 0.3565(10) 0.6741(7) 0.046(4) Uiso 0.50 1 d P A -1
H90 H 0.6237 0.4062 0.6800 0.056 Uiso 0.50 1 calc PR A -1
C91 C 0.5783(17) 0.3024(10) 0.7018(7) 0.044(4) Uiso 0.50 1 d P A -1
H91 H 0.5169 0.3155 0.7264 0.053 Uiso 0.50 1 calc PR A -1
C92 C 0.6050(13) 0.2302(8) 0.6936(5) 0.033(4) Uiso 0.50 1 d P A -1
H92 H 0.5624 0.1944 0.7132 0.040 Uiso 0.50 1 calc PR A -1
C93 C 0.6944(14) 0.2081(8) 0.6567(6) 0.033(3) Uiso 0.50 1 d P A -1
C94 C 0.7176(18) 0.1320(12) 0.6463(8) 0.049(5) Uiso 0.50 1 d P A -1
H94A H 0.7373 0.1255 0.6087 0.074 Uiso 0.50 1 calc PR A -1
H94B H 0.6453 0.1037 0.6550 0.074 Uiso 0.50 1 calc PR A -1
H94C H 0.7858 0.1156 0.6680 0.074 Uiso 0.50 1 calc PR A -1

loop_
_atom_site_aniso_label
_atom_site_aniso_U_11
_atom_site_aniso_U_22
_atom_site_aniso_U_33
_atom_site_aniso_U_23
_atom_site_aniso_U_13
_atom_site_aniso_U_12
N1 0.032(5) 0.032(5) 0.022(4) 0.000 -0.004(3) 0.000
Sc1 0.072(2) 0.051(4) 0.0209(13) -0.0029(12) 0.0178(13) 0.0002(15)
Sc2 0.0324(16) 0.0401(17) 0.0244(14) 0.0059(12) 0.0019(11) 0.0114(12)
Sc3 0.0360(16) 0.0442(19) 0.0232(14) 0.0013(12) 0.0001(12) 0.0144(13)
C1 0.044(5) 0.037(4) 0.020(3) 0.003(3) 0.000(3) -0.004(3)
C2 0.024(4) 0.052(4) 0.024(4) 0.000(3) 0.002(3) -0.008(3)
C20 0.023(4) 0.049(4) 0.016(3) 0.003(3) -0.001(3) 0.007(3)
C21 0.056(5) 0.038(5) 0.025(4) 0.006(3) 0.012(4) -0.002(4)
C81 0.057(5) 0.041(5) 0.029(4) 0.004(3) 0.014(4) -0.011(4)
C82 0.078(6) 0.030(4) 0.018(4) 0.005(3) 0.012(4) 0.002(4)
C83 0.098(8) 0.039(5) 0.024(4) 0.001(3) -0.014(5) 0.002(5)
C84 0.092(7) 0.055(6) 0.029(4) 0.013(4) -0.008(4) 0.013(5)
C85 0.095(8) 0.053(6) 0.028(4) 0.012(4) 0.019(5) 0.020(6)
C86 0.088(7) 0.034(5) 0.047(5) 0.003(4) 0.031(5) 0.000(5)
C87 0.074(7) 0.050(6) 0.040(5) -0.003(4) 0.020(5) -0.016(5)

loop_
_atom_type_symbol
_atom_type_description
_atom_type_scat_dispersion_real
_atom_type_scat_dispersion_imag
_atom_type_scat_source
C C 0.0181 0.0091 'International Tables Vol C Tables 4.2.6.8 and 6.1.1.4'
H H 0.0000 0.0000 'International Tables Vol C Tables 4.2.6.8 and 6.1.1.4'
N N 0.0311 0.0180 'International Tables Vol C Tables 4.2.6.8 and 6.1.1.4'
Sc Sc 0.3119 1.5331 'International Tables Vol C Tables 4.2.6.8 and 6.1.1.4'

loop_
_geom_angle_atom_site_label_1
_geom_angle_atom_site_label_2
_geom_angle_atom_site_label_3
_geom_angle
_geom_angle_site_symmetry_1
_geom_angle_site_symmetry_3
Sc3 N1 Sc1 125.9(3) . .
Sc3 N1 Sc2 120.2(4) . .
Sc1 N1 Sc2 113.6(3) . .
N1 Sc1 C10 152.6(3) . .
N1 Sc1 C11 160.1(2) . .
C10 Sc1 C11 38.38(6) . .
N1 Sc1 C12 140.4(3) . .
C10 Sc1 C12 66.97(9) . .
C11 Sc1 C12 36.49(5) . .
N1 Sc1 C50 133.3(2) . .
C10 Sc1 C50 36.19(6) . .
C11 Sc1 C50 65.91(9) . .
C12 Sc1 C50 76.23(10) . .
N1 Sc1 C52 129.2(2) . .
C10 Sc1 C52 72.84(9) . .
C11 Sc1 C52 60.58(8) . .
C12 Sc1 C52 32.9 . .
C50 Sc1 C52 60.79(8) . .
N1 Sc1 C51 126.59(16) . .
C10 Sc1 C51 60.59(8) . .
C11 Sc1 C51 71.76(9) . .
C12 Sc1 C51 60.62(8) . .
C50 Sc1 C51 32.7 . .
C52 Sc1 C51 33.1 . .
N1 Sc1 C9 122.4(3) . .
C10 Sc1 C9 33.71(6) . .
C11 Sc1 C9 58.23(9) . .
C12 Sc1 C9 94.06(11) . .
C50 Sc1 C9 59.80(9) . .
C52 Sc1 C9 106.44(12) . .
C51 Sc1 C9 90.81(11) . .
N1 Sc1 C28 126.27(16) . .
C10 Sc1 C28 58.37(8) . .
C11 Sc1 C28 35.34(6) . .
C12 Sc1 C28 61.41(9) . .
C50 Sc1 C28 93.91(11) . .
C52 Sc1 C28 92.48(11) . .
C51 Sc1 C28 106.93(11) . .
C9 Sc1 C28 54.00(7) . .
N1 Sc1 C27 113.57(18) . .
C10 Sc1 C27 54.20(8) . .
C11 Sc1 C27 55.40(8) . .
C12 Sc1 C27 89.38(11) . .
C50 Sc1 C27 87.77(11) . .
C52 Sc1 C27 115.71(12) . .
C51 Sc1 C27 114.62(12) . .
C9 Sc1 C27 30.7 . .
C28 Sc1 C27 31.2 . .
N1 Sc1 Sc2 33.62(16) . .
C10 Sc1 Sc2 152.18(16) . .
C11 Sc1 Sc2 127.00(16) . .
C12 Sc1 Sc2 115.40(15) . .
C50 Sc1 Sc2 166.85(15) . .
C52 Sc1 Sc2 125.44(15) . .
C51 Sc1 Sc2 146.49(15) . .
C9 Sc1 Sc2 122.45(13) . .
C28 Sc1 Sc2 97.19(12) . .
C27 Sc1 Sc2 98.10(12) . .
N1 Sc1 Sc3 27.04(17) . .
C10 Sc1 Sc3 130.63(17) . .
C11 Sc1 Sc3 168.56(18) . .
C12 Sc1 Sc3 152.69(16) . .
C50 Sc1 Sc3 106.32(14) . .
C52 Sc1 Sc3 124.18(14) . .
C51 Sc1 Sc3 106.58(13) . .
C9 Sc1 Sc3 110.91(14) . .
C28 Sc1 Sc3 143.18(14) . .
C27 Sc1 Sc3 117.72(13) . .
Sc2 Sc1 Sc3 60.53(8) . .
N1 Sc2 C34 169.1(3) . .
N1 Sc2 C33 150.5(3) . .
C34 Sc2 C33 38.83(6) . .
N1 Sc2 C35 139.9(3) . .
C34 Sc2 C35 37.03(6) . .
C33 Sc2 C35 66.75(9) . .
N1 Sc2 C19 134.8(2) . .
C34 Sc2 C19 36.71(6) . .
C33 Sc2 C19 60.23(8) . .
C35 Sc2 C19 63.65(9) . .
N1 Sc2 C32 126.9(3) . .
C34 Sc2 C32 63.98(9) . .
C33 Sc2 C32 33.3 . .
C35 Sc2 C32 74.22(10) . .
C19 Sc2 C32 92.96(11) . .
N1 Sc2 C17 124.1(2) . .
C34 Sc2 C17 59.96(9) . .
C33 Sc2 C17 35.21(5) . .
C35 Sc2 C17 95.98(12) . .
C19 Sc2 C17 55.78(7) . .
C32 Sc2 C17 58.25(8) . .
N1 Sc2 C40 123.0(2) . .
C34 Sc2 C40 60.49(9) . .
C33 Sc2 C40 70.55(10) . .
C35 Sc2 C40 32.9 . .
C19 Sc2 C40 94.33(11) . .
C32 Sc2 C40 58.26(8) . .
C17 Sc2 C40 105.75(12) . .
N1 Sc2 C18 119.7(2) . .
C34 Sc2 C18 57.33(8) . .
C33 Sc2 C18 56.30(8) . .
C35 Sc2 C18 92.19(11) . .
C19 Sc2 C18 32.2 . .
C32 Sc2 C18 86.88(11) . .
C17 Sc2 C18 31.7 . .
C40 Sc2 C18 117.18(12) . .
N1 Sc2 C39 119.3(2) . .
C34 Sc2 C39 69.45(10) . .
C33 Sc2 C39 56.79(8) . .
C35 Sc2 C39 58.67(8) . .
C19 Sc2 C39 105.84(12) . .
C32 Sc2 C39 31.1 . .
C17 Sc2 C39 88.20(10) . .
C40 Sc2 C39 31.2 . .
C18 Sc2 C39 113.00(12) . .
N1 Sc2 C21 115.5(3) . .
C34 Sc2 C21 56.9(2) . .
C33 Sc2 C21 93.7(2) . .
C35 Sc2 C21 30.19(19) . .
C19 Sc2 C21 64.74(19) . .
C32 Sc2 C21 104.2(2) . .
C17 Sc2 C21 114.9(2) . .
C40 Sc2 C21 53.53(19) . .
C18 Sc2 C21 96.9(2) . .
C39 Sc2 C21 84.2(2) . .
N1 Sc2 Sc1 32.8(2) . .
C34 Sc2 Sc1 157.84(16) . .
C33 Sc2 Sc1 123.08(14) . .
C35 Sc2 Sc1 135.99(15) . .
C19 Sc2 Sc1 160.33(15) . .
C32 Sc2 Sc1 94.39(12) . .
C17 Sc2 Sc1 114.08(13) . .
C40 Sc2 Sc1 105.06(12) . .
C18 Sc2 Sc1 130.22(13) . .
C39 Sc2 Sc1 89.62(11) . .
C21 Sc2 Sc1 130.3(2) . .
N1 Sc3 C63 167.9(3) . .
N1 Sc3 C64 147.1(3) . .
C63 Sc3 C64 39.63(6) . .
N1 Sc3 C62 143.5(3) . .
C63 Sc3 C62 37.35(6) . .
C64 Sc3 C62 67.82(10) . .
N1 Sc3 C43 132.2(2) . .
C63 Sc3 C43 36.53(6) . .
C64 Sc3 C43 59.63(8) . .
C62 Sc3 C43 64.52(9) . .
N1 Sc3 C65 126.1(3) . .
C63 Sc3 C65 65.24(10) . .
C64 Sc3 C65 34.70(5) . .
C62 Sc3 C65 74.56(10) . .
C43 Sc3 C65 93.65(11) . .
N1 Sc3 C76 125.9(2) . .
C63 Sc3 C76 61.82(9) . .
C64 Sc3 C76 72.98(10) . .
C62 Sc3 C76 33.07(5) . .
C43 Sc3 C76 95.60(12) . .
C65 Sc3 C76 59.17(8) . .
N1 Sc3 C45 122.9(2) . .
C63 Sc3 C45 57.15(8) . .
C64 Sc3 C45 31.9 . .
C62 Sc3 C45 93.33(12) . .
C43 Sc3 C45 53.24(7) . .
C65 Sc3 C45 58.09(7) . .
C76 Sc3 C45 104.74(12) . .
N1 Sc3 C77 119.7(2) . .
C63 Sc3 C77 72.05(10) . .
C64 Sc3 C77 59.14(8) . .
C62 Sc3 C77 60.35(9) . .
C43 Sc3 C77 108.09(12) . .
C65 Sc3 C77 31.0 . .
C76 Sc3 C77 33.0 . .
C45 Sc3 C77 87.84(10) . .
N1 Sc3 C21 117.4(3) . 8_565
C63 Sc3 C21 57.9(2) . 8_565
C64 Sc3 C21 95.5(2) . 8_565
C62 Sc3 C21 30.86(19) . 8_565
C43 Sc3 C21 66.5(2) . 8_565
C65 Sc3 C21 105.1(2) . 8_565
C76 Sc3 C21 53.14(18) . 8_565
C45 Sc3 C21 113.3(2) . 8_565
C77 Sc3 C21 85.75(19) . 8_565
N1 Sc3 C44 118.0(2) . .
C63 Sc3 C44 55.02(8) . .
C64 Sc3 C44 53.21(8) . .
C62 Sc3 C44 90.68(11) . .
C43 Sc3 C44 30.6 . .
C65 Sc3 C44 85.74(10) . .
C76 Sc3 C44 116.10(12) . .
C45 Sc3 C44 29.9 . .
C77 Sc3 C44 112.27(12) . .
N1 Sc3 Sc2 30.3(2) . .
C63 Sc3 Sc2 138.19(15) . .
C64 Sc3 Sc2 157.94(16) . .
C62 Sc3 Sc2 124.64(13) . .
C43 Sc3 Sc2 106.81(12) . .
C65 Sc3 Sc2 156.40(13) . .
C76 Sc3 Sc2 128.03(13) . .
C45 Sc3 Sc2 126.39(13) . .
C77 Sc3 Sc2 141.65(13) . .
C44 Sc3 Sc2 105.83(12) . .
C20 C1 C2 108.2(6) . .
C20 C1 C21 104.2(6) . .
C2 C1 C21 104.8(6) . .
C20 C1 C81 114.1(6) . .
C2 C1 C81 111.6(6) . .
C21 C1 C81 113.3(6) . .
C3 C2 C1 105.2(6) . .
C19 C20 C1 123.4(6) . .
C35 C21 C22 119.8(6) . .
C35 C21 C1 131.6(7) . .
C22 C21 C1 105.3(6) . .
C35 C21 Sc3 93.9(3) . 8_565
C22 C21 Sc3 53.7(2) . 8_565
C1 C21 Sc3 99.5(4) . 8_565
C35 C21 Sc2 56.0(3) . .
C62 C21 Sc2 95.6(4) 8_565 .
C75 C21 Sc2 52.6(3) 8_565 .
C22 C21 Sc2 102.4(3) . .
C1 C21 Sc2 99.9(5) . .
C4 C3 C22 123.5 . .
C4 C3 C2 118.2(3) . .
C22 C3 C2 108.8(3) . .
C3 C4 C5 116.3 . .
C3 C4 C44 118.4 . .
C5 C4 C44 117.0 . .
C4 C5 C24 123.2 . .
C4 C5 C6 121.3 . .
C24 C5 C6 108.1 . .
C46 C6 C7 123.9 . .
C46 C6 C5 120.8 . .
C7 C6 C5 106.9 . .
C6 C7 C8 118.6 . .
C6 C7 C25 108.3 . .
C8 C7 C25 121.5 . .
C48 C8 C9 117.5 . .
C48 C8 C7 117.3 . .
C9 C8 C7 117.2 . .
C8 C9 C10 121.9 . .
C8 C9 C27 121.6 . .
C10 C9 C27 109.5 . .
C8 C9 Sc1 100.29(8) . .
C10 C9 Sc1 57.52(8) . .
C27 C9 Sc1 84.19(9) . .
C11 C10 C9 109.7 . .
C11 C10 C50 121.1 . .
C9 C10 C50 120.2 . .
C11 C10 Sc1 70.86(11) . .
C9 C10 Sc1 88.77(10) . .
C50 C10 Sc1 80.57(10) . .
C12 C11 C10 121.7 . .
C12 C11 C28 119.8 . .
C10 C11 C28 107.0 . .
C12 C11 Sc1 77.61(11) . .
C10 C11 Sc1 70.75(11) . .
C28 C11 Sc1 88.38(10) . .
C52 C12 C11 117.0 . .
C52 C12 C13 116.6 . .
C11 C12 C13 119.4 . .
C52 C12 Sc1 81.38(10) . .
C11 C12 Sc1 65.90(10) . .
C13 C12 Sc1 96.90(10) . .
C14 C13 C12 124.8 . .
C14 C13 C30 107.7 . .
C12 C13 C30 118.4 . .
C15 C14 C13 109.1 . .
C15 C14 C54 122.0 . .
C13 C14 C54 117.9 . .
C31 C15 C14 109.4 . .
C31 C15 C16 118.4 . .
C14 C15 C16 120.9 . .
C17 C16 C56 117.1 . .
C17 C16 C15 118.0 . .
C56 C16 C15 117.8 . .
C16 C17 C18 122.3 . .
C16 C17 C33 122.8 . .
C18 C17 C33 105.6 . .
C16 C17 Sc2 101.73(8) . .
C18 C17 Sc2 77.29(8) . .
C33 C17 Sc2 58.29(8) . .
C58 C18 C19 121.7 . .
C58 C18 C17 120.4 . .
C19 C18 C17 109.0 . .
C58 C18 Sc2 105.27(7) . .
C19 C18 Sc2 62.70(7) . .
C17 C18 Sc2 71.04(8) . .
C18 C19 C34 109.5 . .
C18 C19 C20 122.4(3) . .
C34 C19 C20 119.1(3) . .
C18 C19 Sc2 85.12(9) . .
C34 C19 Sc2 60.16(9) . .
C20 C19 Sc2 93.3(3) . .
C23 C22 C3 120.0 . .
C23 C22 C21 120.6(3) . .
C3 C22 C21 109.6(3) . .
C22 C23 C36 118.5 . .
C22 C23 C24 116.4 . .
C36 C23 C24 117.5 . .
C5 C24 C25 108.9 . .
C5 C24 C23 120.5 . .
C25 C24 C23 121.7 . .
C26 C25 C24 120.0 . .
C26 C25 C7 119.8 . .
C24 C25 C7 107.8 . .
C27 C26 C37 115.1 . .
C27 C26 C25 118.6 . .
C37 C26 C25 118.3 . .
C26 C27 C9 121.1 . .
C26 C27 C28 123.2 . .
C9 C27 C28 107.4 . .
C26 C27 Sc1 107.69(7) . .
C9 C27 Sc1 65.16(8) . .
C28 C27 Sc1 66.53(8) . .
C29 C28 C27 120.7 . .
C29 C28 C11 121.1 . .
C27 C28 C11 106.4 . .
C29 C28 Sc1 95.47(9) . .
C27 C28 Sc1 82.27(9) . .
C11 C28 Sc1 56.27(7) . .
C28 C29 C38 116.0 . .
C28 C29 C30 117.3 . .
C38 C29 C30 117.8 . .
C29 C30 C13 123.9 . .
C29 C30 C31 122.8 . .
C13 C30 C31 105.9 . .
C15 C31 C32 124.3 . .
C15 C31 C30 107.9 . .
C32 C31 C30 118.8 . .
C33 C32 C39 116.5 . .
C33 C32 C31 116.9 . .
C39 C32 C31 119.7 . .
C33 C32 Sc2 61.55(8) . .
C39 C32 Sc2 81.77(8) . .
C31 C32 Sc2 100.76(8) . .
C32 C33 C34 121.8 . .
C32 C33 C17 119.2 . .
C34 C33 C17 108.5 . .
C32 C33 Sc2 85.17(9) . .
C34 C33 Sc2 65.82(9) . .
C17 C33 Sc2 86.50(10) . .
C35 C34 C33 121.8 . .
C35 C34 C19 120.7 . .
C33 C34 C19 107.3 . .
C35 C34 Sc2 79.66(10) . .
C33 C34 Sc2 75.35(10) . .
C19 C34 Sc2 83.13(10) . .
C21 C35 C34 117.1(4) . .
C21 C35 C40 118.8(3) . .
C34 C35 C40 116.8 . .
C21 C35 Sc2 93.8(3) . .
C34 C35 Sc2 63.31(9) . .
C40 C35 Sc2 85.91(9) . .
C23 C36 C40 121.1 . .
C23 C36 C37 120.5 . .
C40 C36 C37 108.7 . .
C26 C37 C38 121.2 . .
C26 C37 C36 121.7 . .
C38 C37 C36 108.3 . .
C29 C38 C37 123.6 . .
C29 C38 C39 121.3 . .
C37 C38 C39 106.3 . .
C32 C39 C40 123.0 . .
C32 C39 C38 119.5 . .
C40 C39 C38 107.3 . .
C32 C39 Sc2 67.10(8) . .
C40 C39 Sc2 71.36(8) . .
C38 C39 Sc2 104.58(7) . .
C36 C40 C35 121.0 . .
C36 C40 C39 109.4 . .
C35 C40 C39 119.6 . .
C36 C40 Sc2 103.45(7) . .
C35 C40 Sc2 61.15(8) . .
C39 C40 Sc2 77.39(8) . .
C44 C43 C63 107.7 . .
C44 C43 C2 128.4(3) . 8_565
C63 C43 C2 114.5(3) . 8_565
C44 C43 Sc3 87.49(9) . .
C63 C43 Sc3 57.22(9) . .
C2 C43 Sc3 91.3(3) 8_565 .
C45 C44 C43 109.1 . .
C45 C44 C4 122.0 . .
C43 C44 C4 117.9 . .
C45 C44 Sc3 70.47(7) . .
C43 C44 Sc3 61.92(7) . .
C4 C44 Sc3 103.19(7) . .
C64 C45 C44 109.4 . .
C64 C45 C46 118.4 . .
C44 C45 C46 120.9 . .
C64 C45 Sc3 56.96(8) . .
C44 C45 Sc3 79.62(8) . .
C46 C45 Sc3 98.40(7) . .
C47 C46 C6 117.1 . .
C47 C46 C45 118.0 . .
C6 C46 C45 117.8 . .
C46 C47 C48 122.3 . .
C46 C47 C66 122.8 . .
C48 C47 C66 105.7 . .
C8 C48 C49 121.7 . .
C8 C48 C47 120.4 . .
C49 C48 C47 109.0 . .
C50 C49 C48 121.1 . .
C50 C49 C67 120.3 . .
C48 C49 C67 109.5 . .
C51 C50 C49 118.8 . .
C51 C50 C10 116.0 . .
C49 C50 C10 117.6 . .
C51 C50 Sc1 79.90(10) . .
C49 C50 Sc1 99.63(9) . .
C10 C50 Sc1 63.24(9) . .
C50 C51 C69 121.0 . .
C50 C51 C52 121.9 . .
C69 C51 C52 107.5 . .
C50 C51 Sc1 67.40(9) . .
C69 C51 Sc1 103.44(8) . .
C52 C51 Sc1 72.03(9) . .
C12 C52 C51 121.8 . .
C12 C52 C53 119.7 . .
C51 C52 C53 108.8 . .
C12 C52 Sc1 65.77(9) . .
C51 C52 Sc1 74.88(9) . .
C53 C52 Sc1 101.91(8) . .
C54 C53 C70 123.5 . .
C54 C53 C52 122.4 . .
C70 C53 C52 105.1 . .
C53 C54 C55 116.2 . .
C53 C54 C14 118.4 . .
C55 C54 C14 117.0 . .
C54 C55 C72 123.2 . .
C54 C55 C56 121.3 . .
C72 C55 C56 108.1 . .
C16 C56 C57 123.9 . .
C16 C56 C55 120.8 . .
C57 C56 C55 107.0 . .
C56 C57 C58 118.6 . .
C56 C57 C73 108.2 . .
C58 C57 C73 121.5 . .
C18 C58 C59 117.5 . .
C18 C58 C57 117.3 . .
C59 C58 C57 117.2 . .
C58 C59 C75 121.7 . .
C76 C62 C63 117.8 . .
C76 C62 Sc3 83.93(9) . .
C63 C62 Sc3 62.22(9) . .
C62 C63 C43 123.9 . .
C62 C63 C64 122.8 . .
C43 C63 C64 105.9 . .
C62 C63 Sc3 80.42(10) . .
C43 C63 Sc3 86.25(10) . .
C64 C63 Sc3 76.25(10) . .
C45 C64 C65 124.3 . .
C45 C64 C63 107.9 . .
C65 C64 C63 118.8 . .
C45 C64 Sc3 91.19(10) . .
C65 C64 Sc3 83.87(9) . .
C63 C64 Sc3 64.12(9) . .
C66 C65 C77 116.6 . .
C66 C65 C64 116.9 . .
C77 C65 C64 119.7 . .
C66 C65 Sc3 102.80(8) . .
C77 C65 Sc3 81.46(9) . .
C64 C65 Sc3 61.43(8) . .
C65 C66 C67 121.8 . .
C65 C66 C47 119.3 . .
C67 C66 C47 108.5 . .
C68 C67 C66 121.8 . .
C68 C67 C49 120.7 . .
C66 C67 C49 107.3 . .
C67 C68 C69 118.6 . .
C67 C68 C78 116.8 . .
C69 C68 C78 117.5 . .
C68 C69 C51 120.5 . .
C68 C69 C70 120.8 . .
C51 C69 C70 108.9 . .
C71 C70 C69 120.9 . .
C71 C70 C53 120.0 . .
C69 C70 C53 109.7 . .
C70 C71 C79 118.5 . .
C70 C71 C72 116.4 . .
C79 C71 C72 117.5 . .
C55 C72 C73 108.9 . .
C55 C72 C71 120.5 . .
C73 C72 C71 121.7 . .
C74 C73 C72 120.0 . .
C74 C73 C57 119.8 . .
C72 C73 C57 107.8 . .
C75 C74 C80 115.1 . .
C75 C74 C73 118.6 . .
C80 C74 C73 118.2 . .
C74 C75 C59 121.0 . .
C62 C76 C80 123.5 . .
C62 C76 C77 121.3 . .
C80 C76 C77 106.3 . .
C62 C76 Sc3 63.00(8) . .
C80 C76 Sc3 102.98(8) . .
C77 C76 Sc3 78.37(8) . .
C65 C77 C78 123.0 . .
C65 C77 C76 119.5 . .
C78 C77 C76 107.3 . .
C65 C77 Sc3 67.51(8) . .
C78 C77 Sc3 105.40(7) . .
C76 C77 Sc3 68.63(7) . .
C79 C78 C68 121.0 . .
C79 C78 C77 109.4 . .
C68 C78 C77 119.6 . .
C71 C79 C78 121.1 . .
C71 C79 C80 120.5 . .
C78 C79 C80 108.7 . .
C74 C80 C76 121.2 . .
C74 C80 C79 121.7 . .
C76 C80 C79 108.3 . .
C82 C81 C1 113.7(7) . .
C83 C82 C87 119.3(9) . .
C83 C82 C81 121.2(7) . .
C87 C82 C81 119.5(9) . .
C84 C83 C82 119.5(8) . .
C83 C84 C85 122.2(10) . .
C84 C85 C86 118.7(9) . .
C85 C86 C87 120.7(9) . .
C82 C87 C86 119.6(10) . .
C89 C88 C93 123.8(15) . .
C88 C89 C90 120.0(18) . .
C89 C90 C91 118.7(18) . .
C92 C91 C90 120.5(16) . .
C91 C92 C93 121.6(14) . .
C88 C93 C92 115.4(14) . .
C88 C93 C94 123.2(15) . .
C92 C93 C94 121.3(15) . .

loop_
_geom_bond_atom_site_label_1
_geom_bond_atom_site_label_2
_geom_bond_distance
_geom_bond_site_symmetry_2
N1 Sc3 2.009(7) .
N1 Sc1 2.013(8) .
N1 Sc2 2.059(6) .
Sc1 C10 2.172(4) .
Sc1 C11 2.173(4) .
Sc1 C12 2.325(4) .
Sc1 C50 2.399(4) .
Sc1 C52 2.521(4) .
Sc1 C51 2.558(4) .
Sc1 C9 2.574(4) .
Sc1 C28 2.612(4) .
Sc1 C27 2.821(4) .
Sc1 Sc2 3.408(4) .
Sc1 Sc3 3.581(4) .
Sc2 C34 2.088(4) .
Sc2 C33 2.214(4) .
Sc2 C35 2.299(4) .
Sc2 C19 2.390(4) .
Sc2 C32 2.510(4) .
Sc2 C17 2.598(4) .
Sc2 C40 2.618(4) .
Sc2 C18 2.680(4) .
Sc2 C39 2.696(4) .
Sc2 C21 2.767(8) .
Sc3 C63 2.066(4) .
Sc3 C64 2.231(4) .
Sc3 C62 2.303(4) .
Sc3 C43 2.452(4) .
Sc3 C65 2.525(4) .
Sc3 C76 2.570(4) .
Sc3 C45 2.660(4) .
Sc3 C77 2.703(4) .
Sc3 C21 2.767(8) 8_565
Sc3 C44 2.777(4) .
C1 C20 1.521(10) .
C1 C2 1.525(11) .
C1 C21 1.528(10) .
C1 C81 1.559(10) .
C2 C2 1.371(15) 8_565
C2 C43 1.472(8) 8_565
C2 C3 1.495(8) .
C20 C20 1.372(16) 8_565
C20 C59 1.433(7) 8_565
C20 C19 1.507(7) .
C21 C35 1.395(9) .
C21 C62 1.421(9) 8_565
C21 C75 1.453(9) 8_565
C21 C22 1.481(9) .
C3 C4 1.3809 .
C3 C22 1.4423 .
C4 C5 1.3922 .
C4 C44 1.4510 .
C5 C24 1.4037 .
C5 C6 1.4957 .
C6 C46 1.3812 .
C6 C7 1.4205 .
C7 C8 1.4359 .
C7 C25 1.4619 .
C8 C48 1.4043 .
C8 C9 1.4211 .
C9 C10 1.4286 .
C9 C27 1.4460 .
C10 C11 1.4283 .
C10 C50 1.4362 .
C11 C12 1.4157 .
C11 C28 1.5115 .
C12 C52 1.3832 .
C12 C13 1.4441 .
C13 C14 1.4143 .
C13 C30 1.4629 .
C14 C15 1.4076 .
C14 C54 1.4510 .
C15 C31 1.4041 .
C15 C16 1.4596 .
C16 C17 1.3641 .
C16 C56 1.3812 .
C17 C18 1.4425 .
C17 C33 1.5006 .
C18 C58 1.4045 .
C18 C19 1.4324 .
C19 C34 1.4389 .
C22 C23 1.4030 .
C23 C36 1.4147 .
C23 C24 1.4558 .
C24 C25 1.4416 .
C25 C26 1.4304 .
C26 C27 1.4181 .
C26 C37 1.4231 .
C27 C28 1.4751 .
C28 C29 1.4058 .
C29 C38 1.4097 .
C29 C30 1.4169 .
C30 C31 1.4643 .
C31 C32 1.4463 .
C32 C33 1.3819 .
C32 C39 1.4087 .
C33 C34 1.4351 .
C34 C35 1.4075 .
C35 C40 1.4272 .
C36 C40 1.4231 .
C36 C37 1.4539 .
C37 C38 1.4535 .
C38 C39 1.5038 .
C39 C40 1.4332 .
C43 C44 1.4145 .
C43 C63 1.4628 .
C44 C45 1.4077 .
C45 C64 1.4043 .
C45 C46 1.4596 .
C46 C47 1.3640 .
C47 C48 1.4426 .
C47 C66 1.5004 .
C48 C49 1.4322 .
C49 C50 1.4176 .
C49 C67 1.4392 .
C50 C51 1.4040 .
C51 C69 1.4289 .
C51 C52 1.4467 .
C52 C53 1.4935 .
C53 C54 1.3809 .
C53 C70 1.4422 .
C54 C55 1.3920 .
C55 C72 1.4035 .
C55 C56 1.4955 .
C56 C57 1.4206 .
C57 C58 1.4358 .
C57 C73 1.4619 .
C58 C59 1.4210 .
C59 C75 1.4459 .
C62 C76 1.4103 .
C62 C63 1.4168 .
C63 C64 1.4646 .
C64 C65 1.4461 .
C65 C66 1.3818 .
C65 C77 1.4088 .
C66 C67 1.4352 .
C67 C68 1.4077 .
C68 C69 1.4201 .
C68 C78 1.4273 .
C69 C70 1.4419 .
C70 C71 1.4025 .
C71 C79 1.4147 .
C71 C72 1.4557 .
C72 C73 1.4419 .
C73 C74 1.4305 .
C74 C75 1.4181 .
C74 C80 1.4235 .
C76 C80 1.4533 .
C76 C77 1.5031 .
C77 C78 1.4334 .
C78 C79 1.4230 .
C79 C80 1.4540 .
C81 C82 1.511(12) .
C82 C83 1.388(13) .
C82 C87 1.390(12) .
C83 C84 1.369(13) .
C84 C85 1.370(13) .
C85 C86 1.374(15) .
C86 C87 1.396(15) .
C88 C89 1.37(3) .
C88 C93 1.40(2) .
C89 C90 1.38(3) .
C90 C91 1.41(2) .
C91 C92 1.38(3) .
C92 C93 1.42(2) .
C93 C94 1.45(3) .
